data_9002417
loop_
_publ_author_name
'Brigatti, M. F.'
'Lugli, C.'
'Poppi, L.'
'Foord, E. E.'
'Kile, D. E.'

_publ_section_title
;
 Crystal chemical variations in Li- and Fe-rich micas from
 Pikes Peak batholith (central Colorado)
 Sample: 104
;
_journal_name_full 'American Mineralogist'
_journal_page_first 1275
_journal_page_last 1286
_journal_volume 85
_journal_year 2000
_chemical_formula_sum
;Al1.732 Ca0.001 F1.606 Fe0.788 H0.244 K0.96 Li0.963 Mg0.009 Mn0.01 Na0.02
 O10.394 Si3.304
;
_chemical_name_mineral Polylithionite
_space_group_IT_number 5
_symmetry_space_group_name_Hall 'C 2y'
_symmetry_space_group_name_H-M 'C 1 2 1'
_cell_angle_alpha 90
_cell_angle_beta 100.85
_cell_angle_gamma 90
_cell_formula_units_Z 2
_cell_length_a 5.285
_cell_length_b 9.122
_cell_length_c 10.101
_cell_volume 478.262
_database_code_amcsd 0002502
_exptl_crystal_density_diffrn 2.959
_cod_original_formula_sum
;Si3.304 Al1.732 Li.963 Fe.788 Mg.009 Mn.01 Ca.001 Na.02 K.96 O10.394 F1.606
 H.244
;
_cod_database_code 9002417

loop_
_space_group_symop_operation_xyz
x,y,z
1/2+x,1/2+y,z
-x,y,-z
1/2-x,1/2+y,-z

loop_
_atom_site_aniso_label
_atom_site_aniso_U_11
_atom_site_aniso_U_22
_atom_site_aniso_U_33
_atom_site_aniso_U_12
_atom_site_aniso_U_13
_atom_site_aniso_U_23
SiT1 0.00975 0.00418 0.00899 0.00025 0.00114 -0.00013
AlT1 0.00975 0.00418 0.00899 0.00025 0.00114 -0.00013
SiT11 0.01279 0.00469 0.01191 0.00013 0.00253 0.00025
AlT11 0.01279 0.00469 0.01191 0.00013 0.00253 0.00025
LiM1 0.01355 0.00481 0.01355 0.00000 0.00405 0.00000
AlM1 0.01355 0.00481 0.01355 0.00000 0.00405 0.00000
FeM1 0.01355 0.00481 0.01355 0.00000 0.00405 0.00000
LiM2 0.01419 0.00646 0.00963 0.00000 0.00266 0.00000
AlM2 0.01419 0.00646 0.00963 0.00000 0.00266 0.00000
LiM3 0.01241 0.00760 0.01456 0.00000 0.00114 0.00000
MgM3 0.01241 0.00760 0.01456 0.00000 0.00114 0.00000
FeM3 0.01241 0.00760 0.01456 0.00000 0.00114 0.00000
MnM3 0.01241 0.00760 0.01456 0.00000 0.00114 0.00000
CaA 0.03268 0.02330 0.02900 0.00000 0.00456 0.00000
NaA 0.03268 0.02330 0.02900 0.00000 0.00456 0.00000
KA 0.03268 0.02330 0.02900 0.00000 0.00456 0.00000
O1 0.03407 0.01279 0.01862 0.00253 0.00215 -0.00139
O2 0.02609 0.02368 0.01849 -0.00785 0.00557 -0.00165
O22 0.02292 0.02153 0.01748 0.00734 0.00405 0.00177
O3 0.01976 0.00975 0.01178 0.00038 0.00190 -0.00013
O33 0.01976 0.01089 0.01355 0.00013 0.00456 0.00139
F4 0.01216 0.00557 0.01241 -0.00089 0.00190 0.00291
O4 0.01216 0.00557 0.01241 -0.00089 0.00190 0.00291
O-H4 0.01216 0.00557 0.01241 -0.00089 0.00190 0.00291

loop_
_atom_site_label
_atom_site_fract_x
_atom_site_fract_y
_atom_site_fract_z
_atom_site_occupancy
_atom_site_type_symbol
_atom_site_attached_hydrogens
SiT1 0.07540 0.16800 0.22841 0.82600 Si 0
AlT1 0.07540 0.16800 0.22841 0.17400 Al 0
SiT11 0.58490 0.33100 0.22840 0.82600 Si 0
AlT11 0.58490 0.33100 0.22840 0.17400 Al 0
LiM1 0.00000 0.99117 0.50000 0.34500 Li 0
AlM1 0.00000 0.99117 0.50000 0.05600 Al 0
FeM1 0.00000 0.99117 0.50000 0.40500 Fe 0
LiM2 0.00000 0.32180 0.50000 0.02000 Li 0
AlM2 0.00000 0.32180 0.50000 0.98000 Al 0
LiM3 0.50000 0.16060 0.50000 0.59800 Li 0
MgM3 0.50000 0.16060 0.50000 0.00900 Mg 0
FeM3 0.50000 0.16060 0.50000 0.38300 Fe 0
MnM3 0.50000 0.16060 0.50000 0.01000 Mn 0
CaA 0.00000 0.50100 0.00000 0.00100 Ca 0
NaA 0.00000 0.50100 0.00000 0.02000 Na 0
KA 0.00000 0.50100 0.00000 0.96000 K 0
O1 0.03560 0.99910 0.17170 1.00000 O 0
O2 0.32230 0.23710 0.17290 1.00000 O 0
O22 0.81630 0.26010 0.15980 1.00000 O 0
O3 0.11810 0.17390 0.39420 1.00000 O 0
O33 0.66220 0.32540 0.39260 1.00000 O 0
F4 0.10970 0.47160 0.39850 0.80300 F 0
O4 0.10970 0.47160 0.39850 0.07500 O 0
O-H4 0.10970 0.47160 0.39850 0.12200 O 1

loop_
_cod_changelog_entry_id
_cod_changelog_entry_author
_cod_changelog_entry_date
_cod_changelog_entry_text
1
;cod-tools version 3.8.0
Id: cif_guess_AMCSD_atom_types 9581 2023-05-17 12:35:41Z saulius
;
2023-05-18T11:37:15+03:00
;Derived atom types and hydrogen counts
from atom names that follow the AMCSD naming convention
(Wat == water, O-H == hydroxyl).
;
2
;cod-tools version 3.10.1
Id: cif_fix_AMCSD_aniso_labels 10200 2024-08-01 14:09:44Z saulius
;
2024-08-02T12:20:19+03:00
;Changed the following '_atom_site_aniso_label' values:
'OH4' -> 'O-H4'
;

loop_
_cod_related_entry_id
_cod_related_entry_database
_cod_related_entry_code
1 AMCSD 0002502
